data_7008627
loop_
_publ_author_name
'McGrath, Thomas D.'
'Stone, F Gordon A'
'Sukcharoenphon, Kengkaj'

_publ_section_title
;
 Substitution, cage functionalization, and oxidation of the
 charge-compensated triruthenium monocarbollide cluster complex
 [1-SMe2-2,2-(CO)2-7,11-(mu-H)2-2,7,11-{Ru2(CO)6}-closo-2,1-RuCB10H8].
;
_journal_issue 15
_journal_name_full 'Dalton transactions (Cambridge, England : 2003)'
_journal_page_first 2500
_journal_page_last 2507
_journal_paper_doi 10.1039/b505243b
_journal_year 2005
_chemical_formula_sum 'C17 H34 B10 O6 Ru3 S3'
_chemical_formula_weight 841.93
_chemical_name_systematic
;
?
;
_space_group_IT_number 14
_symmetry_cell_setting monoclinic
_symmetry_space_group_name_Hall '-P 2ybc'
_symmetry_space_group_name_H-M 'P 1 21/c 1'
_atom_sites_solution_hydrogens geom
_atom_sites_solution_primary direct
_atom_sites_solution_secondary difmap
_audit_creation_method SHELXL-97
_cell_angle_alpha 90.00
_cell_angle_beta 118.522(6)
_cell_angle_gamma 90.00
_cell_formula_units_Z 4
_cell_length_a 16.336(3)
_cell_length_b 13.428(2)
_cell_length_c 16.324(3)
_cell_measurement_reflns_used 7507
_cell_measurement_temperature 110(2)
_cell_measurement_theta_max 29.38
_cell_measurement_theta_min 2.84
_cell_volume 3146.2(10)
_computing_cell_refinement 'Bruker APEX2 (Bruker, 2003)'
_computing_data_collection 'Bruker APEX2 (Bruker, 2003)'
_computing_data_reduction 'Bruker APEX2 (Bruker, 2003)'
_computing_molecular_graphics 'Bruker SHELXTL (Bruker, 2000)'
_computing_publication_material 'Bruker SHELXTL (Bruker, 2000)'
_computing_structure_refinement 'Bruker SHELXTL (Bruker, 2000)'
_computing_structure_solution 'Bruker SHELXTL (Bruker, 2000)'
_diffrn_ambient_temperature 110(2)
_diffrn_measured_fraction_theta_full 0.998
_diffrn_measured_fraction_theta_max 0.995
_diffrn_measurement_device_type 'Bruker-Nonius X8 Apex CCD area detector'
_diffrn_measurement_method 'phi and omega scans'
_diffrn_radiation_monochromator graphite
_diffrn_radiation_source 'fine-focus sealed tube'
_diffrn_radiation_type MoK\a
_diffrn_radiation_wavelength 0.71073
_diffrn_reflns_av_R_equivalents 0.0391
_diffrn_reflns_av_sigmaI/netI 0.0338
_diffrn_reflns_limit_h_max 22
_diffrn_reflns_limit_h_min -21
_diffrn_reflns_limit_k_max 18
_diffrn_reflns_limit_k_min -18
_diffrn_reflns_limit_l_max 22
_diffrn_reflns_limit_l_min -22
_diffrn_reflns_number 41854
_diffrn_reflns_theta_full 27.50
_diffrn_reflns_theta_max 29.42
_diffrn_reflns_theta_min 2.08
_exptl_absorpt_coefficient_mu 1.652
_exptl_absorpt_correction_T_max 0.902
_exptl_absorpt_correction_T_min 0.808
_exptl_absorpt_correction_type multi-scan
_exptl_absorpt_process_details 'SADABS (Bruker, 2003)'
_exptl_crystal_colour 'dark orange'
_exptl_crystal_density_diffrn 1.777
_exptl_crystal_density_method 'not measured'
_exptl_crystal_description block
_exptl_crystal_F_000 1656
_exptl_crystal_size_max 0.13
_exptl_crystal_size_mid 0.13
_exptl_crystal_size_min 0.09
_refine_diff_density_max 1.544
_refine_diff_density_min -0.513
_refine_diff_density_rms 0.094
_refine_ls_extinction_method none
_refine_ls_goodness_of_fit_ref 1.050
_refine_ls_hydrogen_treatment mixed
_refine_ls_matrix_type full
_refine_ls_number_parameters 378
_refine_ls_number_reflns 8656
_refine_ls_number_restraints 0
_refine_ls_restrained_S_all 1.050
_refine_ls_R_factor_all 0.0314
_refine_ls_R_factor_gt 0.0232
_refine_ls_shift/su_max 0.002
_refine_ls_shift/su_mean 0.000
_refine_ls_structure_factor_coef Fsqd
_refine_ls_weighting_details 'calc w=1/[\s^2^(Fo^2^)+(0.0276P)^2^+0.5920P] where P=(Fo^2^+2Fc^2^)/3'
_refine_ls_weighting_scheme calc
_refine_ls_wR_factor_gt 0.0559
_refine_ls_wR_factor_ref 0.0580
_reflns_number_gt 7260
_reflns_number_total 8656
_reflns_threshold_expression >2sigma(I)
_cod_data_source_file b505243b.txt
_cod_data_source_block 9
_cod_depositor_comments
;
The following automatic conversions were performed:
'_symmetry_cell_setting' value 'Monoclinic' changed to 'monoclinic'
according to '/home/saulius/struct/CIF-dictionaries/cif_core.dic'
dictionary named 'cif_core.dic' version 2.4.1 from 2010-06-29.

Automatic conversion script
Id: cif_fix_enum 1527 2010-12-29 10:47:43Z saulius 
;
_cod_original_cell_volume 3146.2(9)
_cod_original_sg_symbol_H-M 'P2(1)/c '
_cod_database_code 7008627

loop_
_symmetry_equiv_pos_as_xyz
'x, y, z'
'-x, y+1/2, -z+1/2'
'-x, -y, -z'
'x, -y-1/2, z-1/2'

loop_
_atom_site_label
_atom_site_type_symbol
_atom_site_fract_x
_atom_site_fract_y
_atom_site_fract_z
_atom_site_U_iso_or_equiv
_atom_site_adp_type
_atom_site_occupancy
_atom_site_symmetry_multiplicity
_atom_site_calc_flag
_atom_site_refinement_flags
_atom_site_disorder_assembly
_atom_site_disorder_group
Ru1 Ru 0.255947(11) 0.925930(11) 0.453910(10) 0.01273(4) Uani 1 1 d . . .
Ru2 Ru 0.324410(11) 0.752820(11) 0.577673(11) 0.01444(4) Uani 1 1 d . . .
Ru3 Ru 0.136510(11) 0.801688(11) 0.487382(11) 0.01470(4) Uani 1 1 d . . .
H23 H 0.2312(16) 0.7840(18) 0.5985(17) 0.031(7) Uiso 1 1 d . . .
C1 C 0.23972(14) 1.09465(14) 0.43058(13) 0.0151(4) Uani 1 1 d . . .
B3 B 0.33951(17) 1.06214(16) 0.53256(15) 0.0165(4) Uani 1 1 d . . .
H3 H 0.4106 1.0563 0.5387 0.020 Uiso 1 1 calc R . .
B4 B 0.28430(18) 1.18183(17) 0.51794(16) 0.0193(5) Uani 1 1 d . . .
H4 H 0.3198 1.2520 0.5148 0.023 Uiso 1 1 calc R . .
B5 B 0.16161(17) 1.16578(17) 0.44822(16) 0.0196(5) Uani 1 1 d . . .
H5 H 0.1165 1.2254 0.3997 0.023 Uiso 1 1 calc R . .
B6 B 0.13913(16) 1.03562(16) 0.41764(16) 0.0164(4) Uani 1 1 d . . .
H6 H 0.0792 1.0135 0.3490 0.020 Uiso 1 1 calc R . .
B7 B 0.30200(16) 0.98544(16) 0.59997(15) 0.0152(4) Uani 1 1 d . . .
B8 B 0.32139(17) 1.11526(16) 0.62313(16) 0.0177(5) Uani 1 1 d . . .
H8 H 0.3814 1.1423 0.6896 0.021 Uiso 1 1 calc R . .
B9 B 0.21121(18) 1.17737(17) 0.57090(16) 0.0208(5) Uani 1 1 d . . .
H9 H 0.1983 1.2446 0.6037 0.025 Uiso 1 1 calc R . .
B10 B 0.12224(18) 1.08691(17) 0.50970(17) 0.0202(5) Uani 1 1 d . . .
H10 H 0.0504 1.0946 0.5015 0.024 Uiso 1 1 calc R . .
B11 B 0.17543(16) 0.96796(16) 0.52658(16) 0.0165(4) Uani 1 1 d . . .
H11 H 0.1245(15) 0.9092(16) 0.5378(15) 0.020 Uiso 1 1 d . . .
B12 B 0.22052(17) 1.05638(17) 0.61977(16) 0.0180(5) Uani 1 1 d . . .
H12 H 0.2135 1.0443 0.6840 0.022 Uiso 1 1 calc R . .
C21 C 0.18626(15) 0.87001(15) 0.33145(14) 0.0209(4) Uani 1 1 d . . .
O21 O 0.14554(12) 0.84281(13) 0.25649(11) 0.0334(4) Uani 1 1 d . . .
C22 C 0.36758(15) 0.88367(15) 0.45337(14) 0.0186(4) Uani 1 1 d . . .
O22 O 0.43444(11) 0.86950(12) 0.44866(11) 0.0268(3) Uani 1 1 d . . .
C23 C 0.43433(16) 0.71806(15) 0.57200(14) 0.0208(4) Uani 1 1 d . . .
O23 O 0.50245(11) 0.69591(12) 0.57353(12) 0.0309(4) Uani 1 1 d . . .
C24 C 0.35627(16) 0.65477(16) 0.66930(15) 0.0224(4) Uani 1 1 d . . .
O24 O 0.37880(13) 0.59473(12) 0.72610(12) 0.0356(4) Uani 1 1 d . . .
C25 C 0.06172(15) 0.73248(15) 0.52808(15) 0.0200(4) Uani 1 1 d . . .
O25 O 0.01372(11) 0.69450(12) 0.55184(12) 0.0294(4) Uani 1 1 d . . .
C26 C 0.02864(15) 0.82453(16) 0.37094(15) 0.0233(5) Uani 1 1 d . . .
O26 O -0.03743(12) 0.83583(14) 0.30130(12) 0.0393(4) Uani 1 1 d . . .
S1 S 0.23899(4) 1.12623(4) 0.32287(3) 0.02356(12) Uani 1 1 d . . .
C11 C 0.25044(17) 1.25966(16) 0.31868(16) 0.0268(5) Uani 1 1 d . . .
H11A H 0.1932 1.2919 0.3106 0.040 Uiso 1 1 calc R . .
H11B H 0.2610 1.2770 0.2662 0.040 Uiso 1 1 calc R . .
H11C H 0.3033 1.2825 0.3770 0.040 Uiso 1 1 calc R . .
C12 C 0.35151(19) 1.09339(18) 0.33672(18) 0.0339(6) Uani 1 1 d . . .
H12A H 0.3541 1.1094 0.2794 0.051 Uiso 1 1 calc R . .
H12B H 0.3621 1.0219 0.3494 0.051 Uiso 1 1 calc R . .
H12C H 0.3998 1.1309 0.3889 0.051 Uiso 1 1 calc R . .
S3 S 0.20555(4) 0.67159(4) 0.44539(3) 0.01807(10) Uani 1 1 d . A .
C31 C 0.17474(18) 0.54079(16) 0.45972(17) 0.0285(5) Uani 1 1 d . . .
C32A C 0.0990(12) 0.5081(10) 0.3667(10) 0.036(3) Uani 0.37(3) 1 d P A 1
H32A H 0.1144 0.5283 0.3180 0.054 Uiso 0.37(3) 1 calc PR A 1
H32B H 0.0400 0.5390 0.3550 0.054 Uiso 0.37(3) 1 calc PR A 1
H32C H 0.0928 0.4354 0.3662 0.054 Uiso 0.37(3) 1 calc PR A 1
C33A C 0.2680(10) 0.4840(11) 0.4794(10) 0.027(2) Uani 0.37(3) 1 d P A 1
H33A H 0.3186 0.5045 0.5402 0.041 Uiso 0.37(3) 1 calc PR A 1
H33B H 0.2844 0.5006 0.4306 0.041 Uiso 0.37(3) 1 calc PR A 1
H33C H 0.2584 0.4120 0.4796 0.041 Uiso 0.37(3) 1 calc PR A 1
C32B C 0.0725(9) 0.5300(8) 0.3791(7) 0.052(3) Uani 0.63(3) 1 d P A 2
H32D H 0.0706 0.5445 0.3193 0.078 Uiso 0.63(3) 1 calc PR A 2
H32E H 0.0322 0.5769 0.3890 0.078 Uiso 0.63(3) 1 calc PR A 2
H32F H 0.0507 0.4619 0.3783 0.078 Uiso 0.63(3) 1 calc PR A 2
C33B C 0.2385(13) 0.4742(7) 0.4430(13) 0.057(3) Uani 0.63(3) 1 d P A 2
H33D H 0.2390 0.4945 0.3855 0.086 Uiso 0.63(3) 1 calc PR A 2
H33E H 0.2167 0.4052 0.4368 0.086 Uiso 0.63(3) 1 calc PR A 2
H33F H 0.3017 0.4792 0.4956 0.086 Uiso 0.63(3) 1 calc PR A 2
C34 C 0.1674(2) 0.51840(18) 0.54637(19) 0.0397(7) Uani 1 1 d . A .
H34A H 0.1509 0.4482 0.5461 0.060 Uiso 1 1 calc R . .
H34B H 0.1191 0.5606 0.5478 0.060 Uiso 1 1 calc R . .
H34C H 0.2273 0.5319 0.6015 0.060 Uiso 1 1 calc R . .
S7 S 0.39516(3) 0.89437(4) 0.67734(3) 0.01514(10) Uani 1 1 d . . .
C71 C 0.40848(15) 0.88322(15) 0.79724(13) 0.0192(4) Uani 1 1 d . . .
C72 C 0.32228(15) 0.84024(16) 0.79745(14) 0.0224(4) Uani 1 1 d . . .
H72A H 0.3098 0.7736 0.7696 0.034 Uiso 1 1 calc R . .
H72B H 0.2687 0.8836 0.7611 0.034 Uiso 1 1 calc R . .
H72C H 0.3329 0.8359 0.8617 0.034 Uiso 1 1 calc R . .
C73 C 0.42945(17) 0.98726(16) 0.84015(14) 0.0262(5) Uani 1 1 d . . .
H73A H 0.4848 1.0139 0.8391 0.039 Uiso 1 1 calc R . .
H73B H 0.4409 0.9836 0.9047 0.039 Uiso 1 1 calc R . .
H73C H 0.3762 1.0310 0.8041 0.039 Uiso 1 1 calc R . .
C74 C 0.49442(15) 0.81695(17) 0.84952(15) 0.0248(5) Uani 1 1 d . . .
H74A H 0.4809 0.7499 0.8225 0.037 Uiso 1 1 calc R . .
H74B H 0.5104 0.8133 0.9154 0.037 Uiso 1 1 calc R . .
H74C H 0.5469 0.8452 0.8441 0.037 Uiso 1 1 calc R . .

loop_
_atom_site_aniso_label
_atom_site_aniso_U_11
_atom_site_aniso_U_22
_atom_site_aniso_U_33
_atom_site_aniso_U_23
_atom_site_aniso_U_13
_atom_site_aniso_U_12
Ru1 0.01414(8) 0.01180(8) 0.01338(7) -0.00034(6) 0.00747(6) -0.00063(6)
Ru2 0.01623(9) 0.01184(8) 0.01651(8) 0.00086(6) 0.00883(7) 0.00032(6)
Ru3 0.01439(9) 0.01266(8) 0.01773(8) -0.00059(6) 0.00822(7) -0.00167(6)
C1 0.0178(10) 0.0135(9) 0.0143(9) 0.0029(7) 0.0079(8) 0.0013(8)
B3 0.0205(12) 0.0137(10) 0.0161(10) 0.0004(8) 0.0093(9) -0.0026(9)
B4 0.0273(13) 0.0119(10) 0.0187(11) 0.0001(9) 0.0110(10) -0.0020(10)
B5 0.0232(13) 0.0153(11) 0.0209(11) 0.0019(9) 0.0111(10) 0.0027(10)
B6 0.0165(12) 0.0135(10) 0.0179(10) 0.0015(8) 0.0070(9) 0.0008(9)
B7 0.0184(11) 0.0132(10) 0.0143(10) 0.0006(8) 0.0082(9) -0.0009(9)
B8 0.0241(13) 0.0140(10) 0.0156(10) -0.0012(9) 0.0100(10) -0.0020(10)
B9 0.0295(14) 0.0145(11) 0.0208(11) 0.0002(9) 0.0139(11) 0.0021(10)
B10 0.0220(13) 0.0179(11) 0.0243(12) 0.0015(9) 0.0140(11) 0.0032(10)
B11 0.0173(12) 0.0141(10) 0.0210(11) 0.0009(9) 0.0113(10) 0.0004(9)
B12 0.0238(13) 0.0145(10) 0.0200(11) -0.0023(9) 0.0138(10) -0.0007(10)
C21 0.0245(12) 0.0191(10) 0.0206(10) -0.0008(8) 0.0121(9) 0.0006(9)
O21 0.0397(10) 0.0347(9) 0.0201(8) -0.0075(7) 0.0097(8) -0.0041(8)
C22 0.0237(11) 0.0155(9) 0.0181(9) 0.0022(8) 0.0114(9) 0.0008(9)
O22 0.0256(9) 0.0269(8) 0.0358(9) 0.0063(7) 0.0211(8) 0.0057(7)
C23 0.0263(12) 0.0172(10) 0.0215(10) 0.0055(8) 0.0135(9) 0.0040(9)
O23 0.0275(9) 0.0322(9) 0.0394(10) 0.0112(8) 0.0212(8) 0.0109(8)
C24 0.0255(12) 0.0178(10) 0.0243(11) 0.0003(9) 0.0122(10) -0.0005(9)
O24 0.0480(12) 0.0237(8) 0.0324(9) 0.0090(7) 0.0170(9) -0.0002(8)
C25 0.0183(11) 0.0166(10) 0.0239(10) 0.0012(8) 0.0091(9) 0.0009(9)
O25 0.0246(9) 0.0279(9) 0.0400(9) 0.0071(7) 0.0189(8) -0.0015(7)
C26 0.0188(11) 0.0230(11) 0.0278(11) -0.0007(9) 0.0110(10) -0.0040(9)
O26 0.0241(9) 0.0500(11) 0.0298(9) 0.0031(9) 0.0015(8) -0.0038(9)
S1 0.0323(3) 0.0226(3) 0.0160(2) 0.0013(2) 0.0117(2) -0.0056(2)
C11 0.0335(14) 0.0211(11) 0.0285(12) 0.0115(9) 0.0171(11) 0.0062(10)
C12 0.0548(17) 0.0255(12) 0.0436(14) 0.0092(11) 0.0413(14) 0.0104(12)
S3 0.0221(3) 0.0130(2) 0.0207(2) -0.00301(19) 0.0114(2) -0.0023(2)
C31 0.0398(15) 0.0130(10) 0.0362(13) -0.0048(9) 0.0210(12) -0.0065(10)
C32A 0.045(7) 0.021(4) 0.033(5) -0.013(3) 0.010(4) -0.009(4)
C33A 0.035(6) 0.007(4) 0.040(6) -0.004(4) 0.019(5) 0.005(4)
C32B 0.067(6) 0.029(4) 0.041(4) -0.008(3) 0.011(3) -0.032(4)
C33B 0.093(9) 0.017(3) 0.097(9) -0.007(4) 0.074(8) -0.002(4)
C34 0.0619(19) 0.0207(12) 0.0483(16) -0.0030(11) 0.0359(15) -0.0129(13)
S7 0.0162(2) 0.0144(2) 0.0150(2) 0.00143(18) 0.0077(2) -0.0009(2)
C71 0.0253(11) 0.0178(10) 0.0147(9) 0.0019(8) 0.0097(9) -0.0019(9)
C72 0.0277(12) 0.0223(10) 0.0216(10) 0.0040(9) 0.0153(10) 0.0013(9)
C73 0.0349(13) 0.0235(11) 0.0165(10) -0.0024(9) 0.0093(10) -0.0052(10)
C74 0.0229(12) 0.0287(12) 0.0185(10) 0.0049(9) 0.0064(9) 0.0003(10)

loop_
_atom_type_symbol
_atom_type_description
_atom_type_scat_dispersion_real
_atom_type_scat_dispersion_imag
_atom_type_scat_source
C C 0.0033 0.0016 'International Tables Vol C Tables 4.2.6.8 and 6.1.1.4'
H H 0.0000 0.0000 'International Tables Vol C Tables 4.2.6.8 and 6.1.1.4'
B B 0.0013 0.0007 'International Tables Vol C Tables 4.2.6.8 and 6.1.1.4'
O O 0.0106 0.0060 'International Tables Vol C Tables 4.2.6.8 and 6.1.1.4'
S S 0.1246 0.1234 'International Tables Vol C Tables 4.2.6.8 and 6.1.1.4'
Ru Ru -1.2594 0.8363 'International Tables Vol C Tables 4.2.6.8 and 6.1.1.4'

loop_
_geom_angle_atom_site_label_1
_geom_angle_atom_site_label_2
_geom_angle_atom_site_label_3
_geom_angle
_geom_angle_site_symmetry_1
_geom_angle_site_symmetry_3
_geom_angle_publ_flag
C22 Ru1 C21 88.39(9) . . ?
C22 Ru1 B11 152.28(9) . . ?
C21 Ru1 B11 116.56(9) . . ?
C22 Ru1 B6 151.81(8) . . ?
C21 Ru1 B6 88.59(9) . . ?
B11 Ru1 B6 48.10(8) . . ?
C22 Ru1 B7 105.66(8) . . ?
C21 Ru1 B7 164.56(9) . . ?
B11 Ru1 B7 48.37(9) . . ?
B6 Ru1 B7 81.98(8) . . ?
C22 Ru1 B3 85.68(9) . . ?
C21 Ru1 B3 143.08(8) . . ?
B11 Ru1 B3 80.99(8) . . ?
B6 Ru1 B3 80.07(9) . . ?
B7 Ru1 B3 46.98(8) . . ?
C22 Ru1 C1 109.10(8) . . ?
C21 Ru1 C1 104.46(8) . . ?
B11 Ru1 C1 77.69(7) . . ?
B6 Ru1 C1 45.11(8) . . ?
B7 Ru1 C1 77.35(7) . . ?
B3 Ru1 C1 44.77(8) . . ?
C22 Ru1 Ru3 125.18(6) . . ?
C21 Ru1 Ru3 81.30(6) . . ?
B11 Ru1 Ru3 53.48(6) . . ?
B6 Ru1 Ru3 81.94(6) . . ?
B7 Ru1 Ru3 85.28(6) . . ?
B3 Ru1 Ru3 130.69(5) . . ?
C1 Ru1 Ru3 125.66(5) . . ?
C22 Ru1 Ru2 73.56(6) . . ?
C21 Ru1 Ru2 104.43(6) . . ?
B11 Ru1 Ru2 87.81(6) . . ?
B6 Ru1 Ru2 134.12(6) . . ?
B7 Ru1 Ru2 74.31(6) . . ?
B3 Ru1 Ru2 108.66(6) . . ?
C1 Ru1 Ru2 151.05(5) . . ?
Ru3 Ru1 Ru2 57.787(11) . . ?
H23 Ru2 C24 87.1(8) . . ?
H23 Ru2 C23 172.7(8) . . ?
C24 Ru2 C23 87.56(9) . . ?
H23 Ru2 S3 83.0(8) . . ?
C24 Ru2 S3 101.46(7) . . ?
C23 Ru2 S3 102.99(7) . . ?
H23 Ru2 S7 82.1(8) . . ?
C24 Ru2 S7 98.90(7) . . ?
C23 Ru2 S7 93.84(7) . . ?
S3 Ru2 S7 153.992(19) . . ?
H23 Ru2 Ru3 37.6(8) . . ?
C24 Ru2 Ru3 113.95(7) . . ?
C23 Ru2 Ru3 149.71(6) . . ?
S3 Ru2 Ru3 53.695(15) . . ?
S7 Ru2 Ru3 102.969(16) . . ?
H23 Ru2 Ru1 82.2(8) . . ?
C24 Ru2 Ru1 168.28(7) . . ?
C23 Ru2 Ru1 102.70(6) . . ?
S3 Ru2 Ru1 81.949(17) . . ?
S7 Ru2 Ru1 75.026(18) . . ?
Ru3 Ru2 Ru1 58.994(6) . . ?
H23 Ru2 B7 65.7(8) . . ?
C24 Ru2 B7 127.02(7) . . ?
C23 Ru2 B7 114.16(8) . . ?
S3 Ru2 B7 117.80(4) . . ?
S7 Ru2 B7 36.22(4) . . ?
Ru3 Ru2 B7 70.77(4) . . ?
Ru1 Ru2 B7 43.43(4) . . ?
H11 Ru3 H23 82.2(11) . . ?
H11 Ru3 C25 90.2(7) . . ?
H23 Ru3 C25 88.2(8) . . ?
H11 Ru3 C26 94.6(7) . . ?
H23 Ru3 C26 175.8(8) . . ?
C25 Ru3 C26 89.11(9) . . ?
H11 Ru3 B11 30.8(7) . . ?
H23 Ru3 B11 81.7(8) . . ?
C25 Ru3 B11 120.86(8) . . ?
C26 Ru3 B11 96.97(9) . . ?
H11 Ru3 S3 160.7(7) . . ?
H23 Ru3 S3 83.8(8) . . ?
C25 Ru3 S3 102.57(6) . . ?
C26 Ru3 S3 99.96(7) . . ?
B11 Ru3 S3 133.39(6) . . ?
H11 Ru3 Ru2 107.1(7) . . ?
H23 Ru3 Ru2 37.9(8) . . ?
C25 Ru3 Ru2 115.70(7) . . ?
C26 Ru3 Ru2 146.22(6) . . ?
B11 Ru3 Ru2 89.61(6) . . ?
S3 Ru3 Ru2 54.308(15) . . ?
H11 Ru3 Ru1 81.0(7) . . ?
H23 Ru3 Ru1 86.0(8) . . ?
C25 Ru3 Ru1 170.04(6) . . ?
C26 Ru3 Ru1 96.20(6) . . ?
B11 Ru3 Ru1 50.21(5) . . ?
S3 Ru3 Ru1 84.852(18) . . ?
Ru2 Ru3 Ru1 63.219(13) . . ?
B4 C1 B5 62.45(13) . . ?
B4 C1 B3 62.87(13) . . ?
B5 C1 B3 114.14(15) . . ?
B4 C1 B6 114.34(15) . . ?
B5 C1 B6 62.77(13) . . ?
B3 C1 B6 113.58(14) . . ?
B4 C1 S1 116.91(13) . . ?
B5 C1 S1 111.81(13) . . ?
B3 C1 S1 123.98(14) . . ?
B6 C1 S1 114.94(13) . . ?
B4 C1 Ru1 124.54(12) . . ?
B5 C1 Ru1 123.77(12) . . ?
B3 C1 Ru1 67.16(10) . . ?
B6 C1 Ru1 66.32(10) . . ?
S1 C1 Ru1 109.94(9) . . ?
C1 B3 B8 103.98(16) . . ?
C1 B3 B4 57.90(12) . . ?
B8 B3 B4 58.94(12) . . ?
C1 B3 B7 106.81(16) . . ?
B8 B3 B7 59.20(12) . . ?
B4 B3 B7 107.09(16) . . ?
C1 B3 Ru1 68.07(10) . . ?
B8 B3 Ru1 119.68(13) . . ?
B4 B3 Ru1 120.96(15) . . ?
B7 B3 Ru1 66.47(10) . . ?
C1 B4 B8 105.97(15) . . ?
C1 B4 B9 105.31(16) . . ?
B8 B4 B9 60.58(13) . . ?
C1 B4 B5 59.03(13) . . ?
B8 B4 B5 108.57(16) . . ?
B9 B4 B5 59.69(14) . . ?
C1 B4 B3 59.23(12) . . ?
B8 B4 B3 60.16(13) . . ?
B9 B4 B3 108.38(16) . . ?
B5 B4 B3 108.40(16) . . ?
C1 B5 B9 105.18(16) . . ?
C1 B5 B10 105.09(16) . . ?
B9 B5 B10 60.52(14) . . ?
C1 B5 B4 58.52(13) . . ?
B9 B5 B4 60.01(13) . . ?
B10 B5 B4 108.13(17) . . ?
C1 B5 B6 59.14(12) . . ?
B9 B5 B6 108.67(16) . . ?
B10 B5 B6 59.92(13) . . ?
B4 B5 B6 108.15(16) . . ?
C1 B6 B10 103.74(15) . . ?
C1 B6 B5 58.09(12) . . ?
B10 B6 B5 59.23(12) . . ?
C1 B6 B11 105.02(15) . . ?
B10 B6 B11 58.83(12) . . ?
B5 B6 B11 106.49(15) . . ?
C1 B6 Ru1 68.57(10) . . ?
B10 B6 Ru1 118.77(14) . . ?
B5 B6 Ru1 121.64(14) . . ?
B11 B6 Ru1 65.07(10) . . ?
B8 B7 B12 60.79(13) . . ?
B8 B7 B3 59.69(12) . . ?
B12 B7 B3 107.67(15) . . ?
B8 B7 B11 107.06(16) . . ?
B12 B7 B11 58.97(12) . . ?
B3 B7 B11 106.08(15) . . ?
B8 B7 S7 119.14(15) . . ?
B12 B7 S7 130.97(14) . . ?
B3 B7 S7 112.04(14) . . ?
B11 B7 S7 130.33(14) . . ?
B8 B7 Ru1 120.19(12) . . ?
B12 B7 Ru1 118.33(14) . . ?
B3 B7 Ru1 66.56(10) . . ?
B11 B7 Ru1 64.36(9) . . ?
S7 B7 Ru1 103.35(10) . . ?
B8 B7 Ru2 165.02(14) . . ?
B12 B7 Ru2 132.79(13) . . ?
B3 B7 Ru2 113.38(11) . . ?
B11 B7 Ru2 87.44(10) . . ?
S7 B7 Ru2 48.86(5) . . ?
Ru1 B7 Ru2 62.25(5) . . ?
B4 B8 B7 110.21(15) . . ?
B4 B8 B9 60.03(13) . . ?
B7 B8 B9 108.60(17) . . ?
B4 B8 B3 60.91(12) . . ?
B7 B8 B3 61.11(12) . . ?
B9 B8 B3 108.55(16) . . ?
B4 B8 B12 107.92(17) . . ?
B7 B8 B12 59.81(12) . . ?
B9 B8 B12 59.55(13) . . ?
B3 B8 B12 108.01(16) . . ?
B5 B9 B4 60.30(13) . . ?
B5 B9 B12 108.70(16) . . ?
B4 B9 B12 108.32(16) . . ?
B5 B9 B8 108.11(16) . . ?
B4 B9 B8 59.39(13) . . ?
B12 B9 B8 60.70(13) . . ?
B5 B9 B10 59.88(13) . . ?
B4 B9 B10 107.85(16) . . ?
B12 B9 B10 60.29(14) . . ?
B8 B9 B10 108.31(16) . . ?
B11 B10 B5 109.96(16) . . ?
B11 B10 B9 108.50(17) . . ?
B5 B10 B9 59.60(13) . . ?
B11 B10 B6 61.58(12) . . ?
B5 B10 B6 60.85(13) . . ?
B9 B10 B6 108.68(16) . . ?
B11 B10 B12 60.10(13) . . ?
B5 B10 B12 108.03(17) . . ?
B9 B10 B12 59.73(13) . . ?
B6 B10 B12 109.26(16) . . ?
H11 B11 B10 106.6(10) . . ?
H11 B11 B12 109.5(10) . . ?
B10 B11 B12 60.46(13) . . ?
H11 B11 B6 122.7(10) . . ?
B10 B11 B6 59.59(12) . . ?
B12 B11 B6 107.97(15) . . ?
H11 B11 B7 128.1(10) . . ?
B10 B11 B7 107.46(16) . . ?
B12 B11 B7 58.94(12) . . ?
B6 B11 B7 108.15(15) . . ?
H11 B11 Ru1 122.3(10) . . ?
B10 B11 Ru1 121.05(13) . . ?
B12 B11 Ru1 120.94(14) . . ?
B6 B11 Ru1 66.83(10) . . ?
B7 B11 Ru1 67.27(10) . . ?
H11 B11 Ru3 46.0(10) . . ?
B10 B11 Ru3 140.48(15) . . ?
B12 B11 Ru3 144.98(14) . . ?
B6 B11 Ru3 106.91(13) . . ?
B7 B11 Ru3 112.05(12) . . ?
Ru1 B11 Ru3 76.31(7) . . ?
B9 B12 B7 108.44(15) . . ?
B9 B12 B11 108.17(16) . . ?
B7 B12 B11 62.09(13) . . ?
B9 B12 B10 59.98(14) . . ?
B7 B12 B10 109.16(15) . . ?
B11 B12 B10 59.44(13) . . ?
B9 B12 B8 59.76(13) . . ?
B7 B12 B8 59.40(12) . . ?
B11 B12 B8 108.42(15) . . ?
B10 B12 B8 107.33(16) . . ?
O21 C21 Ru1 175.41(19) . . ?
O22 C22 Ru1 171.71(17) . . ?
O23 C23 Ru2 176.33(18) . . ?
O24 C24 Ru2 177.8(2) . . ?
O25 C25 Ru3 176.71(18) . . ?
O26 C26 Ru3 178.0(2) . . ?
C12 S1 C1 106.83(10) . . ?
C12 S1 C11 97.47(11) . . ?
C1 S1 C11 108.52(10) . . ?
C31 S3 Ru3 117.74(8) . . ?
C31 S3 Ru2 118.04(8) . . ?
Ru3 S3 Ru2 71.997(19) . . ?
C33B C31 C32A 87.1(5) . . ?
C33B C31 C34 115.3(6) . . ?
C32A C31 C34 119.8(7) . . ?
C33B C31 C32B 110.4(4) . . ?
C32A C31 C32B 23.7(4) . . ?
C34 C31 C32B 103.9(5) . . ?
C33B C31 C33A 21.1(6) . . ?
C32A C31 C33A 108.2(6) . . ?
C34 C31 C33A 102.3(6) . . ?
C32B C31 C33A 131.3(5) . . ?
C33B C31 S3 106.6(4) . . ?
C32A C31 S3 106.9(5) . . ?
C34 C31 S3 116.83(16) . . ?
C32B C31 S3 103.0(3) . . ?
C33A C31 S3 100.7(6) . . ?
C71 S7 B7 113.93(9) . . ?
C71 S7 Ru2 115.00(7) . . ?
B7 S7 Ru2 94.91(7) . . ?
C72 C71 C73 110.54(18) . . ?
C72 C71 C74 112.39(17) . . ?
C73 C71 C74 109.32(18) . . ?
C72 C71 S7 112.77(14) . . ?
C73 C71 S7 107.19(13) . . ?
C74 C71 S7 104.32(14) . . ?

loop_
_geom_bond_atom_site_label_1
_geom_bond_atom_site_label_2
_geom_bond_distance
_geom_bond_site_symmetry_2
_geom_bond_publ_flag
Ru1 C22 1.914(2) . ?
Ru1 C21 1.919(2) . ?
Ru1 B11 2.224(2) . ?
Ru1 B6 2.255(2) . ?
Ru1 B7 2.275(2) . ?
Ru1 B3 2.277(2) . ?
Ru1 C1 2.2916(19) . ?
Ru1 Ru3 2.8119(4) . ?
Ru1 Ru2 2.9288(4) . ?
Ru2 H23 1.76(2) . ?
Ru2 C24 1.870(2) . ?
Ru2 C23 1.900(2) . ?
Ru2 S3 2.3704(6) . ?
Ru2 S7 2.4083(6) . ?
Ru2 Ru3 2.7757(5) . ?
Ru2 B7 3.186(2) . ?
Ru3 H11 1.72(2) . ?
Ru3 H23 1.75(2) . ?
Ru3 C25 1.890(2) . ?
Ru3 C26 1.901(2) . ?
Ru3 B11 2.326(2) . ?
Ru3 S3 2.3520(6) . ?
C1 B4 1.715(3) . ?
C1 B5 1.725(3) . ?
C1 B3 1.740(3) . ?
C1 B6 1.744(3) . ?
C1 S1 1.8031(19) . ?
B3 B8 1.789(3) . ?
B3 B4 1.802(3) . ?
B3 B7 1.814(3) . ?
B4 B8 1.767(3) . ?
B4 B9 1.778(3) . ?
B4 B5 1.783(4) . ?
B5 B9 1.772(3) . ?
B5 B10 1.777(3) . ?
B5 B6 1.807(3) . ?
B6 B10 1.790(3) . ?
B6 B11 1.825(3) . ?
B7 B8 1.780(3) . ?
B7 B12 1.787(3) . ?
B7 B11 1.844(3) . ?
B7 S7 1.890(2) . ?
B8 B9 1.788(4) . ?
B8 B12 1.805(3) . ?
B9 B12 1.784(3) . ?
B9 B10 1.789(4) . ?
B10 B11 1.776(3) . ?
B10 B12 1.794(4) . ?
B11 H11 1.22(2) . ?
B11 B12 1.788(3) . ?
C21 O21 1.138(3) . ?
C22 O22 1.147(2) . ?
C23 O23 1.140(3) . ?
C24 O24 1.149(3) . ?
C25 O25 1.147(2) . ?
C26 O26 1.144(3) . ?
S1 C12 1.797(3) . ?
S1 C11 1.806(2) . ?
S3 C31 1.872(2) . ?
C31 C33B 1.494(10) . ?
C31 C32A 1.495(14) . ?
C31 C34 1.506(3) . ?
C31 C32B 1.563(10) . ?
C31 C33A 1.594(14) . ?
S7 C71 1.8691(19) . ?
C71 C72 1.523(3) . ?
C71 C73 1.527(3) . ?
C71 C74 1.532(3) . ?
